data_4311044
loop_
_publ_author_name
'Sylvie Ferlay'
'Helmut W. Schmalle'
'Giancarlo Francese'
'Helen Stoeckli-Evans'
'Mirco Imlau'
'Dominik Schaniel'
'Theo Woike'

_publ_section_title
;
 Light-Induced Metastable States in Oxalatenitrosylruthenium(II) and
 Terpyridinenitrosylruthenium(II) Complexes
;
_journal_name_full 'Inorganic Chemistry'
_journal_page_first 3500
_journal_page_last 3506
_journal_paper_doi 10.1021/ic0350178
_journal_volume 43
_journal_year 2004
_chemical_formula_sum 'C15 H12 Cl F6 N4 O2 P Ru'
_chemical_formula_weight 561.78
_chemical_name_systematic
; 
 Chlorohydroxy-terpy-ruthenium-nitrosyl hexafluorophosphate
;
_space_group_IT_number 14
_symmetry_cell_setting monoclinic
_symmetry_space_group_name_Hall '-P 2ybc'
_symmetry_space_group_name_H-M 'P 1 21/c 1'
_atom_sites_solution_hydrogens geom
_atom_sites_solution_primary direct
_atom_sites_solution_secondary difmap
_audit_creation_method SHELXL-97
_cell_angle_alpha 90.00
_cell_angle_beta 105.86(3)
_cell_angle_gamma 90.00
_cell_formula_units_Z 4
_cell_length_a 9.688(2)
_cell_length_b 13.936(3)
_cell_length_c 14.544(3)
_cell_measurement_reflns_used 25
_cell_measurement_temperature 296(2)
_cell_measurement_theta_max 10.4
_cell_measurement_theta_min 7.5
_cell_volume 1888.9(7)
_computing_cell_refinement 'Enraf Nonius CAD-4 software'
_computing_data_collection 'Enraf Nonius CAD-4 software'
_computing_data_reduction 'MolEN (Fair, 1991)'
_computing_molecular_graphics 'PLATON, PLUTON (Spek, 1990)'
_computing_publication_material 'SHELXL-97 (Sheldrick, 1997)'
_computing_structure_refinement 'SHELXL-97 (Sheldrick, 1997)'
_computing_structure_solution 'SHELXS-97 (Sheldrick, 1990)'
_diffrn_ambient_temperature 296(2)
_diffrn_measured_fraction_theta_full 0.963
_diffrn_measured_fraction_theta_max 0.963
_diffrn_measurement_device_type 'Enraf Nonius CAD-4 diffractometer'
_diffrn_measurement_method '\w-2\q scan'
_diffrn_radiation_monochromator graphite
_diffrn_radiation_source 'fine-focus sealed tube'
_diffrn_radiation_type MoK\a
_diffrn_radiation_wavelength 0.71073
_diffrn_reflns_av_R_equivalents 0.0250
_diffrn_reflns_av_sigmaI/netI 0.0355
_diffrn_reflns_limit_h_max 13
_diffrn_reflns_limit_h_min 0
_diffrn_reflns_limit_k_max 19
_diffrn_reflns_limit_k_min 0
_diffrn_reflns_limit_l_max 19
_diffrn_reflns_limit_l_min -20
_diffrn_reflns_number 5789
_diffrn_reflns_theta_full 29.97
_diffrn_reflns_theta_max 29.97
_diffrn_reflns_theta_min 2.06
_diffrn_standards_decay_% 0
_diffrn_standards_interval_count 400
_diffrn_standards_interval_time 180
_diffrn_standards_number 3
_exptl_absorpt_coefficient_mu 1.135
_exptl_absorpt_correction_T_max 0.8392
_exptl_absorpt_correction_T_min 0.5792
_exptl_absorpt_correction_type numerical
_exptl_absorpt_process_details 'Coppens et al. 1965'
_exptl_crystal_colour orange
_exptl_crystal_density_diffrn 1.975
_exptl_crystal_density_method 'not measured'
_exptl_crystal_description plate
_exptl_crystal_F_000 1104
_exptl_crystal_size_max 0.54
_exptl_crystal_size_mid 0.32
_exptl_crystal_size_min 0.16
_refine_diff_density_max 1.011
_refine_diff_density_min -0.961
_refine_diff_density_rms 0.105
_refine_ls_extinction_method none
_refine_ls_goodness_of_fit_ref 1.113
_refine_ls_hydrogen_treatment mixed
_refine_ls_matrix_type full
_refine_ls_number_parameters 290
_refine_ls_number_reflns 5498
_refine_ls_number_restraints 0
_refine_ls_restrained_S_all 1.113
_refine_ls_R_factor_all 0.0687
_refine_ls_R_factor_gt 0.0448
_refine_ls_shift/su_max 0.006
_refine_ls_shift/su_mean 0.001
_refine_ls_structure_factor_coef Fsqd
_refine_ls_weighting_details 'w=1/[\s^2^(Fo^2^)+(0.0526P)^2^+3.3277P] where P=(Fo^2^+2Fc^2^)/3'
_refine_ls_weighting_scheme calc
_refine_ls_wR_factor_gt 0.1156
_refine_ls_wR_factor_ref 0.1240
_reflns_number_gt 4401
_reflns_number_total 5498
_reflns_threshold_expression >2sigma(I)
_cod_data_source_file ic0350178si20040323_112720_3.cif
_cod_data_source_block gianc8
_cod_depositor_comments
;
The following automatic conversions were performed:

'_refine_ls_weighting_scheme' value 'calc
w=1/[\s^2^(Fo^2^)+(0.0526P)^2^+3.3277P] where P=(Fo^2^+2Fc^2^)/3' was
changed to 'calc'. New tag '_refine_ls_weighting_details' was
created. The value of the new tag was set to
'w=1/[\s^2^(Fo^2^)+(0.0526P)^2^+3.3277P] where P=(Fo^2^+2Fc^2^)/3'.

Automatic conversion script
Id: cif_fix_values 3143 2015-03-26 13:38:13Z robertas 
;
_cod_original_sg_symbol_H-M 'P 21/c'
_cod_database_code 4311044

loop_
_symmetry_equiv_pos_as_xyz
'x, y, z'
'-x, y+1/2, -z+1/2'
'-x, -y, -z'
'x, -y-1/2, z-1/2'

loop_
_atom_site_label
_atom_site_type_symbol
_atom_site_fract_x
_atom_site_fract_y
_atom_site_fract_z
_atom_site_U_iso_or_equiv
_atom_site_adp_type
_atom_site_occupancy
_atom_site_calc_flag
_atom_site_refinement_flags
_atom_site_disorder_assembly
_atom_site_disorder_group
Ru1 Ru 0.01116(3) 0.209022(18) 0.887412(18) 0.02959(7) Uani 1 d . . .
N1 N 0.0693(3) 0.2101(2) 1.0135(2) 0.0384(6) Uani 1 d . . .
O1 O 0.0927(4) 0.2065(3) 1.0943(2) 0.0725(11) Uani 1 d . . .
O2 O 0.9420(3) 0.20455(19) 0.74697(18) 0.0416(6) Uani 1 d . . .
Cl1 Cl -0.18518(11) 0.10871(7) 0.89458(8) 0.0492(2) Uani 1 d . . .
N11 N 0.1605(3) 0.2918(2) 0.85794(19) 0.0329(6) Uani 1 d . . .
C21 C 0.2729(4) 0.2484(3) 0.8396(2) 0.0362(7) Uani 1 d . . .
C31 C 0.3658(4) 0.3032(3) 0.8036(3) 0.0464(9) Uani 1 d . . .
C41 C 0.3378(5) 0.3988(3) 0.7865(3) 0.0529(10) Uani 1 d . . .
C51 C 0.2167(4) 0.4411(3) 0.8036(3) 0.0466(9) Uani 1 d . . .
C61 C 0.1276(4) 0.3849(3) 0.8400(2) 0.0361(7) Uani 1 d . . .
C12 C 0.2792(4) 0.1439(3) 0.8576(2) 0.0378(7) Uani 1 d . . .
N22 N 0.1602(3) 0.1051(2) 0.8760(2) 0.0364(6) Uani 1 d . . .
C32 C 0.1549(5) 0.0113(3) 0.8911(3) 0.0509(10) Uani 1 d . . .
C42 C 0.2669(6) -0.0482(3) 0.8891(4) 0.0662(13) Uani 1 d . . .
C52 C 0.3881(6) -0.0104(4) 0.8733(3) 0.0683(14) Uani 1 d . . .
C62 C 0.3952(4) 0.0878(3) 0.8562(3) 0.0504(10) Uani 1 d . . .
C13 C -0.0069(4) 0.4152(2) 0.8612(2) 0.0357(7) Uani 1 d . . .
N23 N -0.0872(3) 0.3428(2) 0.8832(2) 0.0348(6) Uani 1 d . . .
C33 C -0.2091(4) 0.3636(3) 0.9063(3) 0.0441(8) Uani 1 d . . .
C43 C -0.2567(5) 0.4566(3) 0.9066(3) 0.0527(10) Uani 1 d . . .
C53 C -0.1783(5) 0.5295(3) 0.8822(3) 0.0516(10) Uani 1 d . . .
C63 C -0.0521(5) 0.5098(3) 0.8591(3) 0.0458(9) Uani 1 d . . .
P1 P -0.47407(11) 0.19057(7) 0.59333(7) 0.0405(2) Uani 1 d . . .
F1 F -0.3955(3) 0.2623(2) 0.6759(2) 0.0653(7) Uani 1 d . . .
F2 F -0.4416(3) 0.2581(2) 0.5140(2) 0.0689(8) Uani 1 d . . .
F3 F -0.5502(4) 0.1178(2) 0.5129(2) 0.0880(11) Uani 1 d . . .
F4 F -0.5001(4) 0.1200(3) 0.6721(2) 0.0903(11) Uani 1 d . . .
F5 F -0.3238(4) 0.1396(3) 0.6029(2) 0.0893(11) Uani 1 d . . .
F6 F -0.6199(4) 0.2408(4) 0.5834(3) 0.1139(15) Uani 1 d . . .
H2 H 0.8569 0.2041 0.7273 0.071(17) Uiso 1 d . . .
H31 H 0.4541 0.2795 0.7975 0.051(13) Uiso 1 d . . .
H41 H 0.3942 0.4413 0.7565 0.086(18) Uiso 1 d . . .
H51 H 0.2054 0.4970 0.7894 0.10(2) Uiso 1 d . . .
H32 H 0.0807 -0.010(4) 0.9034 0.062(15) Uiso 1 d . . .
H42 H 0.2522 -0.108(4) 0.9090 0.057(13) Uiso 1 d . . .
H52 H 0.4610 -0.052(4) 0.8718 0.073(16) Uiso 1 d . . .
H62 H 0.4786 0.1176 0.8438 0.042(11) Uiso 1 d . . .
H33 H -0.255(6) 0.3009 0.9134 0.071(16) Uiso 1 d . . .
H43 H -0.349(5) 0.4668 0.9074 0.072(16) Uiso 1 d . . .
H53 H -0.206(5) 0.5830 0.8844 0.052(13) Uiso 1 d . . .
H63 H 0.008(5) 0.5557 0.8350 0.058(13) Uiso 1 d . . .

loop_
_atom_site_aniso_label
_atom_site_aniso_U_11
_atom_site_aniso_U_22
_atom_site_aniso_U_33
_atom_site_aniso_U_23
_atom_site_aniso_U_13
_atom_site_aniso_U_12
Ru1 0.03324(12) 0.02597(11) 0.03195(12) 0.00288(10) 0.01294(9) 0.00312(10)
N1 0.0382(14) 0.0418(15) 0.0368(14) 0.0028(13) 0.0126(11) 0.0022(12)
O1 0.075(2) 0.104(3) 0.0382(15) 0.0025(18) 0.0164(15) -0.007(2)
O2 0.0382(12) 0.0491(15) 0.0381(12) -0.0032(11) 0.0114(10) 0.0013(11)
Cl1 0.0516(5) 0.0425(5) 0.0591(5) -0.0005(4) 0.0243(4) -0.0104(4)
N11 0.0343(12) 0.0327(13) 0.0336(13) 0.0039(11) 0.0123(10) 0.0002(11)
C21 0.0328(15) 0.0448(18) 0.0313(15) -0.0022(14) 0.0096(12) -0.0002(14)
C31 0.0395(17) 0.063(2) 0.0411(18) -0.0059(17) 0.0186(15) -0.0079(17)
C41 0.056(2) 0.061(2) 0.048(2) -0.0011(18) 0.0252(18) -0.023(2)
C51 0.055(2) 0.0404(19) 0.0441(19) 0.0041(16) 0.0128(16) -0.0148(17)
C61 0.0392(16) 0.0348(16) 0.0348(16) -0.0001(13) 0.0109(13) -0.0052(13)
C12 0.0409(17) 0.0428(18) 0.0313(15) -0.0001(14) 0.0125(13) 0.0076(14)
N22 0.0414(14) 0.0358(14) 0.0341(13) 0.0034(11) 0.0141(11) 0.0093(12)
C32 0.067(2) 0.0391(19) 0.054(2) 0.0127(17) 0.0294(19) 0.0190(18)
C42 0.099(3) 0.046(2) 0.069(3) 0.019(2) 0.049(2) 0.037(2)
C52 0.079(3) 0.079(3) 0.056(2) 0.014(2) 0.034(2) 0.047(3)
C62 0.047(2) 0.066(3) 0.0427(19) -0.0003(18) 0.0197(16) 0.0170(19)
C13 0.0459(18) 0.0233(14) 0.0391(16) 0.0042(12) 0.0136(14) 0.0003(13)
N23 0.0398(14) 0.0258(12) 0.0411(15) 0.0028(11) 0.0150(12) 0.0051(11)
C33 0.0437(18) 0.0367(18) 0.056(2) 0.0055(16) 0.0205(16) 0.0085(15)
C43 0.045(2) 0.048(2) 0.066(3) 0.0024(19) 0.0183(19) 0.0162(18)
C53 0.060(2) 0.0337(18) 0.058(2) 0.0000(17) 0.0118(19) 0.0180(17)
C63 0.060(2) 0.0269(16) 0.049(2) 0.0055(14) 0.0124(17) 0.0035(16)
P1 0.0438(5) 0.0388(5) 0.0386(4) 0.0015(4) 0.0108(4) -0.0107(4)
F1 0.0826(18) 0.0529(14) 0.0578(15) -0.0126(12) 0.0149(14) -0.0219(14)
F2 0.0887(19) 0.0585(15) 0.0607(16) 0.0136(13) 0.0227(14) -0.0231(15)
F3 0.133(3) 0.0732(19) 0.0481(15) -0.0063(14) 0.0078(16) -0.0577(19)
F4 0.124(2) 0.093(2) 0.0509(15) 0.0095(15) 0.0187(16) -0.061(2)
F5 0.082(2) 0.101(3) 0.086(2) 0.0000(19) 0.0255(18) 0.0326(19)
F6 0.0575(18) 0.171(4) 0.113(3) -0.003(3) 0.0222(19) 0.033(2)

loop_
_atom_type_symbol
_atom_type_description
_atom_type_scat_dispersion_real
_atom_type_scat_dispersion_imag
_atom_type_scat_source
C C 0.0033 0.0016 'International Tables Vol C Tables 4.2.6.8 and 6.1.1.4'
H H 0.0000 0.0000 'International Tables Vol C Tables 4.2.6.8 and 6.1.1.4'
N N 0.0061 0.0033 'International Tables Vol C Tables 4.2.6.8 and 6.1.1.4'
O O 0.0106 0.0060 'International Tables Vol C Tables 4.2.6.8 and 6.1.1.4'
F F 0.0171 0.0103 'International Tables Vol C Tables 4.2.6.8 and 6.1.1.4'
P P 0.1023 0.0942 'International Tables Vol C Tables 4.2.6.8 and 6.1.1.4'
Cl Cl 0.1484 0.1585 'International Tables Vol C Tables 4.2.6.8 and 6.1.1.4'
Ru Ru -1.2594 0.8363 'International Tables Vol C Tables 4.2.6.8 and 6.1.1.4'

loop_
_geom_angle_atom_site_label_1
_geom_angle_atom_site_label_2
_geom_angle_atom_site_label_3
_geom_angle
_geom_angle_site_symmetry_1
_geom_angle_site_symmetry_3
_geom_angle_publ_flag
N1 Ru1 O2 178.17(12) . 1_455 yes
N1 Ru1 N11 100.08(13) . . yes
O2 Ru1 N11 81.71(11) 1_455 . yes
N1 Ru1 N22 93.27(13) . . yes
O2 Ru1 N22 86.68(11) 1_455 . yes
N11 Ru1 N22 79.93(12) . . yes
N1 Ru1 N23 92.08(13) . . yes
O2 Ru1 N23 88.56(11) 1_455 . yes
N11 Ru1 N23 80.14(11) . . yes
N22 Ru1 N23 159.97(12) . . yes
N1 Ru1 Cl1 89.50(11) . . yes
O2 Ru1 Cl1 88.71(9) 1_455 . yes
N11 Ru1 Cl1 170.42(8) . . yes
N22 Ru1 Cl1 100.03(9) . . yes
N23 Ru1 Cl1 99.30(8) . . yes
O1 N1 Ru1 172.6(3) . . yes
Ru1 O2 H2 113.5(2) 1_655 . yes
C21 N11 C61 124.2(3) . . yes
C21 N11 Ru1 117.6(2) . . yes
C61 N11 Ru1 117.0(2) . . yes
N11 C21 C31 118.4(4) . . yes
N11 C21 C12 114.0(3) . . yes
C31 C21 C12 127.5(3) . . yes
C41 C31 C21 119.1(4) . . yes
C41 C31 H31 117.6(4) . . yes
C21 C31 H31 122.8(4) . . yes
C31 C41 C51 120.9(4) . . yes
C31 C41 H41 124.0(4) . . yes
C51 C41 H41 114.9(4) . . yes
C61 C51 C41 118.4(4) . . yes
C61 C51 H51 126.4(5) . . yes
C41 C51 H51 115.2(4) . . yes
N11 C61 C51 119.0(3) . . yes
N11 C61 C13 114.2(3) . . yes
C51 C61 C13 126.8(3) . . yes
N22 C12 C62 121.0(4) . . yes
N22 C12 C21 115.4(3) . . yes
C62 C12 C21 123.6(4) . . yes
C32 N22 C12 119.7(3) . . yes
C32 N22 Ru1 127.7(3) . . yes
C12 N22 Ru1 112.4(2) . . yes
N22 C32 C42 121.6(4) . . yes
N22 C32 H32 117(3) . . yes
C42 C32 H32 121(3) . . yes
C52 C42 C32 119.5(4) . . yes
C52 C42 H42 128.9(9) . . yes
C32 C42 H42 110.7(11) . . yes
C42 C52 C62 119.8(4) . . yes
C42 C52 H52 117(3) . . yes
C62 C52 H52 123(3) . . yes
C12 C62 C52 118.4(4) . . yes
C12 C62 H62 119.1(4) . . yes
C52 C62 H62 122.5(4) . . yes
N23 C13 C63 120.8(3) . . yes
N23 C13 C61 115.4(3) . . yes
C63 C13 C61 123.8(3) . . yes
C33 N23 C13 119.6(3) . . yes
C33 N23 Ru1 127.6(2) . . yes
C13 N23 Ru1 112.5(2) . . yes
N23 C33 C43 121.5(4) . . yes
N23 C33 H33 107(3) . . yes
C43 C33 H33 132(3) . . yes
C53 C43 C33 119.1(4) . . yes
C53 C43 H43 120.2(7) . . yes
C33 C43 H43 118.8(7) . . yes
C43 C53 C63 120.4(4) . . yes
C43 C53 H53 118(3) . . yes
C63 C53 H53 122(3) . . yes
C53 C63 C13 118.6(4) . . yes
C53 C63 H63 126.9(18) . . yes
C13 C63 H63 114.3(17) . . yes
F6 P1 F3 89.5(2) . . yes
F6 P1 F4 91.5(2) . . yes
F3 P1 F4 90.17(17) . . yes
F6 P1 F2 91.2(2) . . yes
F3 P1 F2 89.26(16) . . yes
F4 P1 F2 177.2(2) . . yes
F6 P1 F1 91.3(2) . . yes
F3 P1 F1 178.85(18) . . yes
F4 P1 F1 88.99(16) . . yes
F2 P1 F1 91.55(16) . . yes
F6 P1 F5 179.5(2) . . yes
F3 P1 F5 90.5(2) . . yes
F4 P1 F5 89.0(2) . . yes
F2 P1 F5 88.24(19) . . yes
F1 P1 F5 88.68(19) . . yes

loop_
_geom_bond_atom_site_label_1
_geom_bond_atom_site_label_2
_geom_bond_distance
_geom_bond_site_symmetry_2
_geom_bond_publ_flag
Ru1 N1 1.766(3) . yes
Ru1 O2 1.969(3) 1_455 yes
Ru1 N11 1.986(3) . yes
Ru1 N22 2.084(3) . yes
Ru1 N23 2.086(3) . yes
Ru1 Cl1 2.3857(10) . yes
N1 O1 1.135(4) . yes
O2 Ru1 1.969(3) 1_655 yes
O2 H2 0.796(3) . yes
N11 C21 1.334(4) . yes
N11 C61 1.344(4) . yes
C21 C31 1.387(5) . yes
C21 C12 1.478(5) . yes
C31 C41 1.369(6) . yes
C31 H31 0.943(4) . yes
C41 C51 1.394(6) . yes
C41 H41 0.985(4) . yes
C51 C61 1.375(5) . yes
C51 H51 0.805(4) . yes
C61 C13 1.480(5) . yes
C12 N22 1.365(5) . yes
C12 C62 1.373(5) . yes
N22 C32 1.329(5) . yes
C32 C42 1.373(6) . yes
C32 H32 0.839(19) . yes
C42 C52 1.363(8) . yes
C42 H42 0.90(5) . yes
C52 C62 1.395(7) . yes
C52 H52 0.92(3) . yes
C62 H62 0.968(4) . yes
C13 N23 1.364(4) . yes
C13 C63 1.386(5) . yes
N23 C33 1.345(5) . yes
C33 C43 1.375(5) . yes
C33 H33 1.00(3) . yes
C43 C53 1.373(6) . yes
C43 H43 0.91(5) . yes
C53 C63 1.381(6) . yes
C53 H53 0.796(15) . yes
C63 H63 0.99(3) . yes
P1 F6 1.548(4) . yes
P1 F3 1.572(3) . yes
P1 F4 1.581(3) . yes
P1 F2 1.585(3) . yes
P1 F1 1.588(3) . yes
P1 F5 1.592(3) . yes

loop_
_geom_torsion_atom_site_label_1
_geom_torsion_atom_site_label_2
_geom_torsion_atom_site_label_3
_geom_torsion_atom_site_label_4
_geom_torsion
_geom_torsion_site_symmetry_1
_geom_torsion_site_symmetry_2
_geom_torsion_site_symmetry_3
_geom_torsion_site_symmetry_4
_geom_torsion_publ_flag
O2 Ru1 N1 O1 -23(6) 1_455 . . . yes
N11 Ru1 N1 O1 168(3) . . . . yes
N22 Ru1 N1 O1 -112(3) . . . . yes
N23 Ru1 N1 O1 87(3) . . . . yes
Cl1 Ru1 N1 O1 -12(3) . . . . yes
N1 Ru1 N11 C21 95.6(3) . . . . yes
O2 Ru1 N11 C21 -84.1(2) 1_455 . . . yes
N22 Ru1 N11 C21 4.0(2) . . . . yes
N23 Ru1 N11 C21 -174.1(3) . . . . yes
Cl1 Ru1 N11 C21 -86.6(6) . . . . yes
N1 Ru1 N11 C61 -96.9(3) . . . . yes
O2 Ru1 N11 C61 83.4(3) 1_455 . . . yes
N22 Ru1 N11 C61 171.5(3) . . . . yes
N23 Ru1 N11 C61 -6.5(2) . . . . yes
Cl1 Ru1 N11 C61 80.9(6) . . . . yes
C61 N11 C21 C31 3.0(5) . . . . yes
Ru1 N11 C21 C31 169.5(3) . . . . yes
C61 N11 C21 C12 -174.8(3) . . . . yes
Ru1 N11 C21 C12 -8.3(4) . . . . yes
N11 C21 C31 C41 -1.3(5) . . . . yes
C12 C21 C31 C41 176.2(4) . . . . yes
C21 C31 C41 C51 -0.8(6) . . . . yes
C31 C41 C51 C61 1.4(6) . . . . yes
C21 N11 C61 C51 -2.4(5) . . . . yes
Ru1 N11 C61 C51 -169.1(3) . . . . yes
C21 N11 C61 C13 176.6(3) . . . . yes
Ru1 N11 C61 C13 10.0(4) . . . . yes
C41 C51 C61 N11 0.2(5) . . . . yes
C41 C51 C61 C13 -178.7(4) . . . . yes
N11 C21 C12 N22 9.5(4) . . . . yes
C31 C21 C12 N22 -168.1(3) . . . . yes
N11 C21 C12 C62 -170.7(3) . . . . yes
C31 C21 C12 C62 11.7(6) . . . . yes
C62 C12 N22 C32 -1.3(5) . . . . yes
C21 C12 N22 C32 178.6(3) . . . . yes
C62 C12 N22 Ru1 174.1(3) . . . . yes
C21 C12 N22 Ru1 -6.1(4) . . . . yes
N1 Ru1 N22 C32 76.6(3) . . . . yes
O2 Ru1 N22 C32 -101.5(3) 1_455 . . . yes
N11 Ru1 N22 C32 176.3(3) . . . . yes
N23 Ru1 N22 C32 -178.1(3) . . . . yes
Cl1 Ru1 N22 C32 -13.4(3) . . . . yes
N1 Ru1 N22 C12 -98.2(2) . . . . yes
O2 Ru1 N22 C12 83.6(2) 1_455 . . . yes
N11 Ru1 N22 C12 1.4(2) . . . . yes
N23 Ru1 N22 C12 7.0(5) . . . . yes
Cl1 Ru1 N22 C12 171.7(2) . . . . yes
C12 N22 C32 C42 0.3(6) . . . . yes
Ru1 N22 C32 C42 -174.2(3) . . . . yes
N22 C32 C42 C52 1.4(7) . . . . yes
C32 C42 C52 C62 -2.1(8) . . . . yes
N22 C12 C62 C52 0.6(6) . . . . yes
C21 C12 C62 C52 -179.3(4) . . . . yes
C42 C52 C62 C12 1.1(7) . . . . yes
N11 C61 C13 N23 -8.4(4) . . . . yes
C51 C61 C13 N23 170.5(3) . . . . yes
N11 C61 C13 C63 171.9(3) . . . . yes
C51 C61 C13 C63 -9.2(6) . . . . yes
C63 C13 N23 C33 -2.2(5) . . . . yes
C61 C13 N23 C33 178.0(3) . . . . yes
C63 C13 N23 Ru1 -177.2(3) . . . . yes
C61 C13 N23 Ru1 3.0(4) . . . . yes
N1 Ru1 N23 C33 -73.0(3) . . . . yes
O2 Ru1 N23 C33 105.2(3) 1_455 . . . yes
N11 Ru1 N23 C33 -172.9(3) . . . . yes
N22 Ru1 N23 C33 -178.5(3) . . . . yes
Cl1 Ru1 N23 C33 16.8(3) . . . . yes
N1 Ru1 N23 C13 101.5(2) . . . . yes
O2 Ru1 N23 C13 -80.3(2) 1_455 . . . yes
N11 Ru1 N23 C13 1.6(2) . . . . yes
N22 Ru1 N23 C13 -4.0(5) . . . . yes
Cl1 Ru1 N23 C13 -168.7(2) . . . . yes
C13 N23 C33 C43 1.2(6) . . . . yes
Ru1 N23 C33 C43 175.4(3) . . . . yes
N23 C33 C43 C53 0.4(7) . . . . yes
C33 C43 C53 C63 -1.0(7) . . . . yes
C43 C53 C63 C13 0.0(6) . . . . yes
N23 C13 C63 C53 1.6(6) . . . . yes
C61 C13 C63 C53 -178.7(3) . . . . yes
